data_4339064
loop_
_publ_author_name
'Dong, Bao-xia'
'Peng, Jun'
'G\'omez-Garc\'ia, Carlos J'
'Benmansour, Samia'
'Jia, Heng-qing'
'Hu, Ning-hai'

_publ_section_title
;
 High-dimensional assembly depending on polyoxoanion templates, metal ion
 coordination geometries, and a flexible bis(imidazole) ligand.
;
_journal_issue 15
_journal_name_full 'Inorganic chemistry'
_journal_page_first 5933
_journal_page_last 5941
_journal_paper_doi 10.1021/ic070007i
_journal_volume 46
_journal_year 2007
_chemical_formula_sum 'C40 H58 As8 Cu4 N16 O43 V14'
_chemical_formula_weight 3017.70
_chemical_name_systematic
; 
 ? 
;
_space_group_IT_number 15
_symmetry_cell_setting monoclinic
_symmetry_space_group_name_Hall '-C 2yc'
_symmetry_space_group_name_H-M 'C 1 2/c 1'
_atom_sites_solution_hydrogens geom
_atom_sites_solution_primary direct
_atom_sites_solution_secondary difmap
_audit_creation_method SHELXL-97
_cell_angle_alpha 90.00
_cell_angle_beta 110.706(4)
_cell_angle_gamma 90.00
_cell_formula_units_Z 8
_cell_length_a 56.305(10)
_cell_length_b 14.621(3)
_cell_length_c 22.372(4)
_cell_measurement_temperature 273(2)
_cell_measurement_theta_max 25.0
_cell_measurement_theta_min 1.85
_cell_volume 17228(6)
_computing_structure_refinement 'SHELXL-97 (Sheldrick, 1997)'
_computing_structure_solution 'SHELXS-97 (Sheldrick, 1990)'
_diffrn_ambient_temperature 273(2)
_diffrn_measured_fraction_theta_full 0.995
_diffrn_measured_fraction_theta_max 0.995
_diffrn_measurement_device_type 'CCD area detector'
_diffrn_measurement_method 'CCD area detector'
_diffrn_radiation_monochromator graphite
_diffrn_radiation_source 'fine-focus sealed tube'
_diffrn_radiation_type MoK\a
_diffrn_radiation_wavelength 0.71073
_diffrn_reflns_av_R_equivalents 0.2685
_diffrn_reflns_av_sigmaI/netI 0.4020
_diffrn_reflns_limit_h_max 66
_diffrn_reflns_limit_h_min -66
_diffrn_reflns_limit_k_max 10
_diffrn_reflns_limit_k_min -17
_diffrn_reflns_limit_l_max 26
_diffrn_reflns_limit_l_min -26
_diffrn_reflns_number 43745
_diffrn_reflns_theta_full 25.00
_diffrn_reflns_theta_max 25.00
_diffrn_reflns_theta_min 1.85
_diffrn_standards_decay_% none
_diffrn_standards_interval_count none
_diffrn_standards_interval_time none
_diffrn_standards_number none
_exptl_absorpt_coefficient_mu 5.549
_exptl_absorpt_correction_T_max 0.368
_exptl_absorpt_correction_T_min 0.236
_exptl_absorpt_correction_type multi-scan
_exptl_absorpt_process_details 'ABSCOR by T.Higashi    8 March, 1995'
_exptl_crystal_colour green
_exptl_crystal_density_diffrn 2.327
_exptl_crystal_density_method 'not measured'
_exptl_crystal_description block
_exptl_crystal_F_000 11648
_exptl_crystal_size_max 0.32
_exptl_crystal_size_mid 0.23
_exptl_crystal_size_min 0.18
_refine_diff_density_max 2.172
_refine_diff_density_min -1.069
_refine_diff_density_rms 0.172
_refine_ls_extinction_method none
_refine_ls_goodness_of_fit_ref 0.696
_refine_ls_hydrogen_treatment constr
_refine_ls_matrix_type full
_refine_ls_number_parameters 852
_refine_ls_number_reflns 15119
_refine_ls_number_restraints 51
_refine_ls_restrained_S_all 0.706
_refine_ls_R_factor_all 0.2536
_refine_ls_R_factor_gt 0.0790
_refine_ls_shift/su_max 0.002
_refine_ls_shift/su_mean 0.000
_refine_ls_structure_factor_coef Fsqd
_refine_ls_weighting_details 'calc w=1/[\s^2^(Fo^2^)+(0.0513P)^2^+0.0000P] where P=(Fo^2^+2Fc^2^)/3'
_refine_ls_weighting_scheme calc
_refine_ls_wR_factor_gt 0.1575
_refine_ls_wR_factor_ref 0.1971
_reflns_number_gt 4169
_reflns_number_total 15119
_reflns_threshold_expression >2sigma(I)
_cod_data_source_file ic070007i-file002.cif
_cod_data_source_block compound4
_cod_depositor_comments
;
The following automatic conversions were performed:

'_symmetry_cell_setting' value 'Monoclinic' changed to 'monoclinic'
according to
/usr/data/users/saulius/automatic-downloads/retrospective/ACS/lib/dictionaries/cif_core.dic
dictionary named 'cif_core.dic' version 2.4.2 from 2011-04-26.

Automatic conversion script
Id: cif_fix_values 2281 2013-09-26 08:29:07Z andrius 
;
_cod_original_cell_volume 17227(5)
_cod_original_sg_symbol_H-M C2/c
_cod_database_code 4339064

loop_
_symmetry_equiv_pos_as_xyz
'x, y, z'
'-x, y, -z+1/2'
'x+1/2, y+1/2, z'
'-x+1/2, y+1/2, -z+1/2'
'-x, -y, -z'
'x, -y, z-1/2'
'-x+1/2, -y+1/2, -z'
'x+1/2, -y+1/2, z-1/2'

loop_
_atom_site_label
_atom_site_type_symbol
_atom_site_fract_x
_atom_site_fract_y
_atom_site_fract_z
_atom_site_U_iso_or_equiv
_atom_site_adp_type
_atom_site_occupancy
_atom_site_symmetry_multiplicity
_atom_site_calc_flag
_atom_site_refinement_flags
As1 As -0.07999(3) 1.34000(12) -0.29632(9) 0.0447(5) Uani 1 1 d .
As2 As -0.04556(3) 1.16631(13) -0.22630(9) 0.0409(5) Uani 1 1 d .
As3 As -0.12615(4) 0.91305(14) -0.38639(10) 0.0537(6) Uani 1 1 d .
As4 As -0.15997(3) 1.08631(14) -0.45741(8) 0.0500(6) Uani 1 1 d .
As5 As -0.14498(4) 0.89989(14) -0.11775(10) 0.0594(6) Uani 1 1 d .
As6 As -0.10121(4) 1.03255(14) -0.02870(9) 0.0503(6) Uani 1 1 d .
As7 As -0.20702(4) 1.22361(15) -0.24478(11) 0.0607(7) Uani 1 1 d .
As8 As -0.16385(4) 1.35671(14) -0.15768(11) 0.0678(7) Uani 1 1 d .
V1 V -0.07389(5) 1.29487(19) -0.13774(14) 0.0392(8) Uani 1 1 d .
V2 V -0.06206(5) 1.09470(19) -0.10570(13) 0.0346(7) Uani 1 1 d .
V3 V -0.08776(5) 0.9121(2) -0.14805(15) 0.0459(9) Uani 1 1 d .
V4 V -0.13653(5) 0.86350(19) -0.25470(14) 0.0417(8) Uani 1 1 d .
V5 V -0.18130(6) 0.9598(2) -0.35230(15) 0.0491(9) Uani 1 1 d .
V6 V -0.19441(5) 1.1618(2) -0.37363(14) 0.0423(8) Uani 1 1 d .
V7 V -0.17160(5) 1.3438(2) -0.31979(15) 0.0518(9) Uani 1 1 d .
V8 V -0.12036(5) 1.39391(19) -0.22487(14) 0.0399(8) Uani 1 1 d .
V9 V -0.13875(5) 1.2827(2) -0.38387(14) 0.0428(8) Uani 1 1 d .
V10 V -0.09780(5) 1.12652(19) -0.36329(13) 0.0347(8) Uani 1 1 d .
V11 V -0.07740(6) 0.9719(2) -0.25902(14) 0.0448(9) Uani 1 1 d .
V12 V -0.11009(6) 1.2472(2) -0.08055(16) 0.0566(10) Uani 1 1 d .
V13 V -0.15885(5) 1.12975(19) -0.11742(14) 0.0364(8) Uani 1 1 d .
V14 V -0.18858(6) 1.0089(2) -0.23797(16) 0.0536(9) Uani 1 1 d .
Cu1 Cu -0.19889(6) 1.8318(3) -0.50184(15) 0.1132(12) Uani 1 1 d .
Cu2 Cu -0.02186(5) 1.4101(2) -0.14584(15) 0.0931(10) Uani 1 1 d .
Cu3 Cu 0.04763(8) 0.5999(3) -0.02336(19) 0.1668(19) Uani 1 1 d .
Cu4 Cu 0.24503(5) 0.1541(2) 0.34510(15) 0.0942(10) Uani 1 1 d .
O1 O -0.19585(19) 1.0579(7) -0.3198(5) 0.045(3) Uani 1 1 d .
O2 O -0.05264(19) 1.2719(7) -0.2697(5) 0.048(3) Uani 1 1 d .
O3 O -0.2131(2) 0.9634(11) -0.2339(7) 0.096(5) Uani 1 1 d .
O4 O -0.05189(19) 1.3614(7) -0.0967(6) 0.052(3) Uani 1 1 d .
O5 O -0.08774(19) 1.3435(7) -0.2258(5) 0.040(3) Uani 1 1 d .
O6 O -0.10142(18) 1.2561(8) -0.3398(5) 0.047(3) Uani 1 1 d .
O7 O -0.1229(2) 0.9429(8) -0.0459(6) 0.061(4) Uani 1 1 d .
O8 O -0.1418(2) 1.3421(8) -0.4444(5) 0.061(4) Uani 1 1 d .
O9 O -0.1222(2) 1.1212(8) -0.0741(5) 0.057(4) Uani 1 1 d .
O10 O -0.16863(17) 0.9177(6) -0.2633(5) 0.036(3) Uani 1 1 d .
O11 O -0.17653(18) 1.0650(8) -0.4042(5) 0.049(3) Uani 1 1 d .
O12 O -0.08503(18) 1.0083(7) -0.0808(5) 0.041(3) Uani 1 1 d .
O13 O -0.10636(17) 1.3375(6) -0.1406(4) 0.029(3) Uani 1 1 d .
O14 O -0.13620(18) 1.3615(7) -0.3135(5) 0.038(3) Uani 1 1 d .
O15 O -0.06690(18) 1.0040(7) -0.1702(5) 0.043(3) Uani 1 1 d .
O16 O -0.1233(2) 0.8932(7) -0.1626(5) 0.048(3) Uani 1 1 d .
O17 O -0.15516(19) 1.3669(7) -0.2280(5) 0.050(3) Uani 1 1 d .
O18 O -0.10171(18) 0.8974(7) -0.2400(5) 0.039(3) Uani 1 1 d .
O19 O -0.1709(2) 1.2503(8) -0.3829(5) 0.058(4) Uani 1 1 d .
O20 O -0.0715(2) 0.8263(8) -0.1135(6) 0.066(4) Uani 1 1 d .
O21 O -0.1166(2) 1.5026(8) -0.2169(6) 0.067(4) Uani 1 1 d .
O22 O -0.1890(2) 1.4268(8) -0.3540(7) 0.071(4) Uani 1 1 d .
O23 O -0.1037(2) 1.2912(10) -0.0125(6) 0.086(5) Uani 1 1 d .
O24 O -0.1950(2) 1.3110(8) -0.1937(6) 0.064(4) Uani 1 1 d .
O25 O -0.1396(2) 0.7535(7) -0.2585(6) 0.067(4) Uani 1 1 d .
O26 O -0.2032(2) 0.8939(8) -0.3921(6) 0.073(4) Uani 1 1 d .
O27 O -0.1463(2) 1.2586(9) -0.1258(6) 0.071(4) Uiso 1 1 d .
O28 O -0.1615(2) 0.9956(9) -0.1526(5) 0.076(5) Uani 1 1 d .
O29 O -0.05884(19) 1.1904(7) -0.1669(5) 0.047(3) Uani 1 1 d .
O30 O -0.0567(2) 0.9093(8) -0.2716(6) 0.065(4) Uani 1 1 d .
O31 O -0.22094(19) 1.1747(8) -0.4271(6) 0.060(4) Uani 1 1 d .
O32 O -0.0352(2) 1.0835(8) -0.0523(6) 0.061(4) Uani 1 1 d .
O33 O -0.19269(19) 1.2476(7) -0.3028(6) 0.050(3) Uani 1 1 d .
O34 O -0.14730(19) 0.9129(7) -0.3443(5) 0.043(3) Uani 1 1 d .
O35 O -0.1339(2) 1.1493(7) -0.4042(5) 0.051(3) Uani 1 1 d .
O36 O -0.14394(19) 0.9777(8) -0.4516(5) 0.057(4) Uani 1 1 d .
O37 O -0.08029(18) 1.1998(7) -0.0856(5) 0.042(3) Uani 1 1 d .
O38 O -0.10462(19) 0.9948(8) -0.3432(5) 0.053(3) Uani 1 1 d .
O39 O -0.07103(19) 1.1029(7) -0.2781(5) 0.048(3) Uani 1 1 d .
O40 O -0.08478(19) 1.1246(8) -0.4147(5) 0.049(3) Uani 1 1 d .
O41 O -0.17242(19) 1.1345(8) -0.0673(5) 0.057(4) Uani 1 1 d .
O42 O -0.18582(19) 1.1352(8) -0.2035(5) 0.056(4) Uani 1 1 d .
N1 N -0.2215(3) 1.9230(11) -0.5458(8) 0.114(7) Uiso 1 1 d GD
C1 C -0.2451(4) 1.9382(17) -0.5390(12) 0.29(2) Uiso 1 1 d GD
H1A H -0.2525 1.9010 -0.5168 0.345 Uiso 1 1 calc R
C2 C -0.2554(4) 2.0194(18) -0.5716(12) 0.22(2) Uiso 1 1 d GD
H2A H -0.2709 2.0453 -0.5748 0.264 Uiso 1 1 calc R
N2 N -0.2382(4) 2.0543(12) -0.5986(8) 0.196(17) Uani 1 1 d GD
C3 C -0.2172(3) 1.9948(12) -0.5826(8) 0.096(8) Uiso 1 1 d GD
H3A H -0.2030 2.0017 -0.5944 0.116 Uiso 1 1 calc R
N3 N 0.2819(3) -0.0690(9) 0.4414(7) 0.090(6) Uani 1 1 d GD
C8 C 0.2608(2) -0.0271(10) 0.4014(7) 0.085(7) Uiso 1 1 d GD
H8A H 0.2447 -0.0529 0.3844 0.103 Uiso 1 1 calc R
N4 N 0.2673(2) 0.0590(9) 0.3905(6) 0.078(5) Uani 1 1 d GD
C9 C 0.2924(3) 0.0703(9) 0.4238(7) 0.071(6) Uiso 1 1 d GD
H9A H 0.3018 0.1230 0.4249 0.085 Uiso 1 1 calc R
C10 C 0.3015(2) -0.0089(10) 0.4552(6) 0.070(6) Uiso 1 1 d GD
H10A H 0.3182 -0.0199 0.4817 0.084 Uiso 1 1 calc R
N5 N -0.1772(3) 1.7303(9) -0.4587(6) 0.101(7) Uani 1 1 d GD
C11 C -0.1835(3) 1.6745(11) -0.4177(8) 0.102(8) Uiso 1 1 d GD
H11A H -0.1974 1.6814 -0.4049 0.122 Uiso 1 1 calc R
C12 C -0.1657(3) 1.6068(10) -0.3986(8) 0.120(9) Uiso 1 1 d GD
H12A H -0.1654 1.5595 -0.3706 0.144 Uiso 1 1 calc R
N6 N -0.1485(3) 1.6208(10) -0.4279(7) 0.088(6) Uani 1 1 d GD
C13 C -0.1556(3) 1.6971(11) -0.4650(7) 0.084(8) Uiso 1 1 d GD
H13A H -0.1472 1.7221 -0.4903 0.101 Uiso 1 1 calc R
N7 N -0.0621(3) 1.6288(11) -0.2374(8) 0.101(7) Uani 1 1 d GD
C20 C -0.0588(3) 1.5544(11) -0.2002(8) 0.087(8) Uiso 1 1 d GD
H20A H -0.0708 1.5321 -0.1843 0.105 Uiso 1 1 calc R
N8 N -0.0367(3) 1.5174(10) -0.1891(9) 0.114(8) Uani 1 1 d GD
C19 C -0.0219(3) 1.5778(14) -0.2099(11) 0.210(17) Uiso 1 1 d GD
H19A H -0.0046 1.5730 -0.2033 0.252 Uiso 1 1 calc R
C18 C -0.0389(4) 1.6481(13) -0.2433(10) 0.198(16) Uiso 1 1 d GD
H18A H -0.0352 1.6973 -0.2648 0.238 Uiso 1 1 calc R
N9 N -0.0011(2) 1.3127(8) -0.1236(6) 0.066(5) Uani 1 1 d GD
C23 C 0.0010(2) 1.2410(9) -0.0827(6) 0.056(5) Uiso 1 1 d GD
H23A H -0.0090 1.2354 -0.0576 0.067 Uiso 1 1 calc R
N10 N 0.0192(2) 1.1783(8) -0.0820(6) 0.074(5) Uani 1 1 d GD
C21 C 0.0304(2) 1.2061(10) -0.1215(7) 0.107(9) Uiso 1 1 d GD
H21A H 0.0441 1.1795 -0.1288 0.129 Uiso 1 1 calc R
C22 C 0.0171(3) 1.2840(9) -0.1496(6) 0.087(7) Uiso 1 1 d GD
H22A H 0.0199 1.3147 -0.1829 0.104 Uiso 1 1 calc R
N11 N 0.0061(4) 0.8176(11) -0.1192(8) 0.121(8) Uani 1 1 d GD
C28 C 0.0286(3) 0.7776(15) -0.0972(10) 0.165(15) Uiso 1 1 d GD
H28A H 0.0433 0.7976 -0.1035 0.198 Uiso 1 1 calc R
N12 N 0.0267(4) 0.7040(13) -0.0646(8) 0.128(9) Uani 1 1 d GD
C29 C 0.0030(5) 0.6986(15) -0.0665(11) 0.25(2) Uiso 1 1 d GD
H29A H -0.0036 0.6534 -0.0475 0.300 Uiso 1 1 calc R
C30 C -0.0098(3) 0.7688(18) -0.1002(11) 0.153(13) Uiso 1 1 d GD
H30A H -0.0268 0.7816 -0.1090 0.183 Uiso 1 1 calc R
N13 N 0.0660(3) 0.4935(11) -0.0016(8) 0.133(9) Uani 1 1 d GD
C33 C 0.0878(3) 0.4784(11) 0.0512(7) 0.119(9) Uiso 1 1 d GD
H33A H 0.0950 0.5189 0.0848 0.143 Uiso 1 1 calc R
N14 N 0.0970(3) 0.3924(12) 0.0451(9) 0.131(9) Uani 1 1 d GD
C32 C 0.0810(4) 0.3543(12) -0.0115(11) 0.221(18) Uiso 1 1 d GD
H32A H 0.0827 0.2969 -0.0273 0.266 Uiso 1 1 calc R
C31 C 0.0618(4) 0.4168(15) -0.0403(9) 0.231(18) Uiso 1 1 d GD
H31A H 0.0485 0.4087 -0.0789 0.277 Uiso 1 1 calc R
N15 N 0.1985(3) 0.3582(9) 0.2526(7) 0.085(6) Uani 1 1 d GD
C40 C 0.2214(3) 0.4018(9) 0.2713(8) 0.098(8) Uiso 1 1 d GD
H40A H 0.2241 0.4624 0.2627 0.118 Uiso 1 1 calc R
C39 C 0.2396(2) 0.3410(11) 0.3047(8) 0.120(9) Uiso 1 1 d GD
H39A H 0.2569 0.3529 0.3230 0.144 Uiso 1 1 calc R
N16 N 0.2280(3) 0.2598(8) 0.3068(7) 0.074(5) Uani 1 1 d GD
C38 C 0.2026(2) 0.2704(8) 0.2745(7) 0.066(6) Uiso 1 1 d GD
H38A H 0.1902 0.2257 0.2686 0.079 Uiso 1 1 calc R
C5 C 0.2694(5) -0.2533(18) 0.3826(13) 0.131(10) Uiso 1 1 d D
H5A H 0.2729 -0.2317 0.3455 0.157 Uiso 1 1 calc R
H5B H 0.2545 -0.2220 0.3841 0.157 Uiso 1 1 calc R
C6 C 0.2913(6) -0.235(2) 0.4412(15) 0.212(16) Uiso 1 1 d D
H6A H 0.2953 -0.2875 0.4691 0.254 Uiso 1 1 calc R
H6B H 0.3061 -0.2184 0.4311 0.254 Uiso 1 1 calc R
C7 C 0.2831(4) -0.1573(16) 0.4714(12) 0.109(9) Uiso 1 1 d D
H7A H 0.2664 -0.1712 0.4723 0.130 Uiso 1 1 calc R
H7B H 0.2946 -0.1527 0.5153 0.130 Uiso 1 1 calc R
C14 C -0.1276(5) 1.5732(18) -0.4201(13) 0.115(9) Uiso 1 1 d .
H14A H -0.1204 1.5925 -0.4516 0.138 Uiso 1 1 calc R
H14B H -0.1319 1.5089 -0.4273 0.138 Uiso 1 1 calc R
C15 C -0.1087(5) 1.5846(18) -0.3565(13) 0.126(10) Uiso 1 1 d .
H15A H -0.1162 1.5602 -0.3269 0.151 Uiso 1 1 calc R
H15B H -0.0947 1.5444 -0.3542 0.151 Uiso 1 1 calc R
C16 C -0.0975(5) 1.6714(18) -0.3305(13) 0.123(9) Uiso 1 1 d .
H16A H -0.1110 1.7165 -0.3438 0.147 Uiso 1 1 calc R
H16B H -0.0857 1.6872 -0.3515 0.147 Uiso 1 1 calc R
C17 C -0.0842(5) 1.6843(18) -0.2622(13) 0.118(9) Uiso 1 1 d .
H17A H -0.0794 1.7480 -0.2542 0.141 Uiso 1 1 calc R
H17B H -0.0957 1.6700 -0.2398 0.141 Uiso 1 1 calc R
C24 C 0.0274(4) 1.1050(13) -0.0414(10) 0.079(7) Uiso 1 1 d D
H24A H 0.0155 1.0921 -0.0200 0.095 Uiso 1 1 calc R
H24B H 0.0439 1.1176 -0.0093 0.095 Uiso 1 1 calc R
C25 C 0.0290(4) 1.0233(16) -0.0834(12) 0.118(9) Uiso 1 1 d D
H25A H 0.0398 1.0419 -0.1066 0.141 Uiso 1 1 calc R
H25B H 0.0378 0.9745 -0.0547 0.141 Uiso 1 1 calc R
C26 C 0.0060(4) 0.9835(16) -0.1301(12) 0.122(9) Uiso 1 1 d D
H26A H -0.0004 1.0246 -0.1664 0.146 Uiso 1 1 calc R
H26B H -0.0069 0.9782 -0.1108 0.146 Uiso 1 1 calc R
C27 C 0.0105(5) 0.8895(17) -0.1539(14) 0.156(12) Uiso 1 1 d D
H27A H -0.0006 0.8828 -0.1982 0.187 Uiso 1 1 calc R
H27B H 0.0279 0.8862 -0.1524 0.187 Uiso 1 1 calc R
C34 C 0.1187(4) 0.3547(17) 0.0915(13) 0.125(10) Uiso 1 1 d D
H34A H 0.1204 0.2917 0.0800 0.150 Uiso 1 1 calc R
H34B H 0.1161 0.3540 0.1321 0.150 Uiso 1 1 calc R
C35 C 0.1424(4) 0.4026(16) 0.1000(12) 0.124(9) Uiso 1 1 d D
H35A H 0.1410 0.4645 0.1139 0.149 Uiso 1 1 calc R
H35B H 0.1444 0.4066 0.0587 0.149 Uiso 1 1 calc R
C36 C 0.1662(4) 0.3600(15) 0.1470(10) 0.094(8) Uiso 1 1 d D
H36A H 0.1639 0.2942 0.1462 0.112 Uiso 1 1 calc R
H36B H 0.1802 0.3723 0.1323 0.112 Uiso 1 1 calc R
C37 C 0.1736(4) 0.3907(16) 0.2130(12) 0.101(8) Uiso 1 1 d .
H37A H 0.1734 0.4570 0.2138 0.122 Uiso 1 1 calc R
H37B H 0.1611 0.3691 0.2306 0.122 Uiso 1 1 calc R
O1W O -0.1284(3) 1.1296(10) -0.2407(8) 0.110(5) Uani 1 1 d .
C4 C 0.2649(8) -0.357(2) 0.378(2) 0.25(2) Uiso 1 1 d D
H4B H 0.2496 -0.3570 0.3404 0.378 Uiso 1 1 calc R
H4C H 0.2781 -0.3731 0.3613 0.378 Uiso 1 1 calc R

loop_
_atom_site_aniso_label
_atom_site_aniso_U_11
_atom_site_aniso_U_22
_atom_site_aniso_U_33
_atom_site_aniso_U_23
_atom_site_aniso_U_13
_atom_site_aniso_U_12
As1 0.0554(13) 0.0388(12) 0.0446(12) 0.0032(11) 0.0238(10) -0.0007(11)
As2 0.0345(11) 0.0472(13) 0.0407(12) -0.0035(10) 0.0129(9) 0.0021(10)
As3 0.0704(15) 0.0455(13) 0.0542(14) -0.0148(12) 0.0332(12) -0.0127(12)
As4 0.0512(13) 0.0691(15) 0.0263(11) -0.0008(11) 0.0098(10) -0.0110(11)
As5 0.0784(16) 0.0438(13) 0.0622(15) 0.0057(12) 0.0327(13) 0.0016(12)
As6 0.0567(13) 0.0609(15) 0.0339(11) 0.0172(11) 0.0168(10) 0.0106(12)
As7 0.0586(15) 0.0636(16) 0.0704(16) 0.0228(14) 0.0358(13) 0.0188(12)
As8 0.0908(18) 0.0498(15) 0.0748(17) 0.0013(13) 0.0440(14) 0.0092(13)
V1 0.048(2) 0.0341(19) 0.0344(18) -0.0079(16) 0.0138(16) -0.0015(16)
V2 0.0337(18) 0.0366(19) 0.0320(17) 0.0034(15) 0.0100(15) 0.0035(15)
V3 0.048(2) 0.035(2) 0.054(2) 0.0006(17) 0.0175(17) 0.0147(16)
V4 0.058(2) 0.0254(18) 0.048(2) -0.0029(16) 0.0253(17) -0.0008(16)
V5 0.046(2) 0.041(2) 0.059(2) -0.0020(18) 0.0166(18) -0.0112(17)
V6 0.0390(19) 0.051(2) 0.0365(19) 0.0128(17) 0.0130(15) 0.0044(17)
V7 0.041(2) 0.053(2) 0.057(2) 0.0305(19) 0.0109(17) 0.0068(17)
V8 0.051(2) 0.0237(19) 0.048(2) 0.0040(16) 0.0215(16) 0.0062(15)
V9 0.048(2) 0.040(2) 0.0368(19) 0.0134(17) 0.0106(16) -0.0049(16)
V10 0.0365(18) 0.0401(19) 0.0309(17) -0.0043(15) 0.0160(15) -0.0006(14)
V11 0.055(2) 0.034(2) 0.050(2) -0.0039(17) 0.0251(18) 0.0044(17)
V12 0.079(3) 0.051(2) 0.050(2) -0.0108(19) 0.035(2) -0.0034(19)
V13 0.049(2) 0.0321(19) 0.0359(18) 0.0041(15) 0.0250(16) 0.0047(15)
V14 0.065(2) 0.045(2) 0.058(2) -0.0022(19) 0.0304(19) -0.0112(18)
Cu1 0.085(2) 0.181(4) 0.071(2) -0.035(2) 0.0252(18) -0.018(2)
Cu2 0.084(2) 0.079(2) 0.114(3) -0.006(2) 0.0323(19) 0.0138(18)
Cu3 0.199(4) 0.118(3) 0.118(3) -0.030(3) -0.025(3) 0.086(3)
Cu4 0.092(2) 0.078(2) 0.099(2) 0.0103(19) 0.0180(18) 0.0104(18)
O1 0.055(8) 0.033(7) 0.055(8) 0.001(6) 0.027(6) -0.010(6)
O2 0.044(8) 0.055(8) 0.047(8) 0.016(7) 0.017(6) -0.012(6)
O3 0.056(9) 0.154(15) 0.079(11) -0.042(10) 0.027(8) 0.004(10)
O4 0.042(7) 0.036(7) 0.065(9) 0.005(7) 0.002(6) 0.007(6)
O5 0.062(8) 0.036(7) 0.027(7) 0.001(6) 0.022(6) 0.005(6)
O6 0.043(7) 0.061(9) 0.040(7) 0.003(7) 0.018(6) 0.020(6)
O7 0.058(8) 0.046(8) 0.065(9) 0.009(7) 0.004(7) 0.004(7)
O8 0.085(9) 0.053(8) 0.046(8) 0.022(7) 0.026(7) -0.004(7)
O9 0.048(8) 0.076(10) 0.051(8) 0.009(7) 0.023(6) -0.012(7)
O10 0.036(7) 0.031(7) 0.042(7) 0.009(6) 0.018(6) -0.006(6)
O11 0.029(7) 0.069(9) 0.048(8) 0.007(7) 0.012(6) -0.011(6)
O12 0.045(7) 0.045(8) 0.027(6) -0.002(6) 0.005(6) 0.017(6)
O13 0.042(7) 0.027(6) 0.025(6) -0.006(5) 0.020(5) 0.001(5)
O14 0.041(7) 0.037(7) 0.031(7) 0.007(6) 0.008(5) 0.005(5)
O15 0.043(7) 0.059(8) 0.033(7) 0.001(6) 0.019(6) 0.008(6)
O16 0.056(8) 0.048(8) 0.041(7) 0.006(6) 0.019(6) 0.009(6)
O17 0.046(8) 0.063(9) 0.060(9) -0.009(7) 0.043(7) -0.007(6)
O18 0.041(7) 0.032(7) 0.047(8) -0.005(6) 0.017(6) -0.002(6)
O19 0.054(8) 0.086(10) 0.037(7) 0.024(7) 0.020(6) -0.005(7)
O20 0.081(9) 0.052(9) 0.062(9) 0.019(7) 0.022(7) 0.022(7)
O21 0.079(9) 0.057(9) 0.083(10) -0.009(8) 0.052(8) 0.001(7)
O22 0.050(8) 0.050(9) 0.111(12) 0.021(9) 0.028(8) 0.007(7)
O23 0.100(11) 0.111(12) 0.048(9) 0.012(9) 0.026(8) -0.047(9)
O24 0.038(8) 0.060(9) 0.087(10) 0.024(8) 0.014(7) -0.010(7)
O25 0.094(10) 0.023(7) 0.090(11) -0.012(7) 0.040(8) -0.026(7)
O26 0.083(10) 0.070(10) 0.053(9) 0.002(8) 0.011(8) -0.015(8)
O28 0.048(8) 0.117(12) 0.039(8) 0.046(8) -0.017(6) -0.036(8)
O29 0.057(8) 0.045(8) 0.044(8) -0.001(6) 0.025(6) 0.020(6)
O30 0.082(10) 0.056(9) 0.073(10) -0.001(8) 0.049(8) 0.014(8)
O31 0.034(7) 0.087(10) 0.055(8) 0.026(8) 0.013(6) 0.009(7)
O32 0.063(9) 0.062(9) 0.054(9) 0.004(7) 0.017(7) 0.013(7)
O33 0.046(8) 0.040(7) 0.071(9) 0.021(7) 0.029(7) 0.008(6)
O34 0.048(7) 0.039(7) 0.045(7) -0.007(6) 0.020(6) -0.007(6)
O35 0.069(8) 0.049(8) 0.029(7) -0.010(6) 0.012(6) 0.008(7)
O36 0.037(7) 0.081(10) 0.050(8) -0.040(8) 0.012(6) -0.017(7)
O37 0.039(7) 0.060(8) 0.029(7) 0.007(6) 0.016(6) -0.012(6)
O38 0.051(8) 0.068(9) 0.040(7) 0.011(7) 0.015(6) 0.020(7)
O39 0.045(7) 0.044(8) 0.067(9) 0.015(7) 0.035(7) 0.010(6)
O40 0.049(8) 0.065(9) 0.037(7) -0.007(6) 0.019(6) -0.011(6)
O41 0.045(8) 0.070(9) 0.059(9) 0.028(7) 0.022(7) 0.004(7)
O42 0.050(8) 0.067(9) 0.044(8) -0.015(7) 0.006(6) -0.006(7)
N2 0.079(17) 0.28(4) 0.17(3) -0.19(3) -0.035(17) 0.03(2)
N3 0.082(14) 0.096(15) 0.095(15) 0.043(13) 0.036(12) 0.017(12)
N4 0.062(12) 0.088(14) 0.076(13) -0.011(11) 0.015(10) 0.009(10)
N5 0.141(19) 0.107(16) 0.039(11) -0.014(11) 0.010(12) -0.081(15)
N6 0.112(16) 0.084(14) 0.101(15) 0.005(12) 0.080(13) -0.016(12)
N7 0.085(15) 0.093(16) 0.130(18) 0.025(14) 0.046(13) -0.028(12)
N8 0.096(15) 0.073(14) 0.19(2) 0.032(15) 0.074(15) 0.002(12)
N9 0.028(9) 0.109(14) 0.064(11) 0.005(11) 0.019(8) 0.021(9)
N10 0.058(11) 0.094(14) 0.084(13) 0.044(11) 0.042(10) 0.038(10)
N11 0.15(2) 0.093(16) 0.105(18) 0.017(15) 0.022(16) 0.041(16)
N12 0.16(2) 0.107(18) 0.060(14) -0.016(13) -0.034(13) 0.037(15)
N13 0.19(2) 0.103(17) 0.054(13) -0.021(12) -0.022(13) 0.069(15)
N14 0.147(19) 0.081(16) 0.101(18) -0.007(13) -0.034(15) 0.045(14)
N15 0.105(15) 0.038(11) 0.113(16) -0.004(11) 0.039(13) 0.002(11)
N16 0.051(11) 0.060(12) 0.102(14) 0.023(11) 0.018(10) -0.010(9)
O1W 0.113(12) 0.103(12) 0.128(15) -0.001(11) 0.062(11) 0.008(10)

loop_
_atom_type_symbol
_atom_type_description
_atom_type_scat_dispersion_real
_atom_type_scat_dispersion_imag
_atom_type_scat_source
C C 0.0033 0.0016 'International Tables Vol C Tables 4.2.6.8 and 6.1.1.4'
H H 0.0000 0.0000 'International Tables Vol C Tables 4.2.6.8 and 6.1.1.4'
N N 0.0061 0.0033 'International Tables Vol C Tables 4.2.6.8 and 6.1.1.4'
O O 0.0106 0.0060 'International Tables Vol C Tables 4.2.6.8 and 6.1.1.4'
V V 0.3005 0.5294 'International Tables Vol C Tables 4.2.6.8 and 6.1.1.4'
Cu Cu 0.3201 1.2651 'International Tables Vol C Tables 4.2.6.8 and 6.1.1.4'
As As 0.0499 2.0058 'International Tables Vol C Tables 4.2.6.8 and 6.1.1.4'

loop_
_geom_angle_atom_site_label_1
_geom_angle_atom_site_label_2
_geom_angle_atom_site_label_3
_geom_angle
_geom_angle_site_symmetry_1
_geom_angle_site_symmetry_3
O2 As1 O6 98.1(5) . .
O2 As1 O5 100.2(5) . .
O6 As1 O5 100.1(5) . .
O39 As2 O29 97.8(5) . .
O39 As2 O2 97.1(5) . .
O29 As2 O2 99.4(5) . .
O36 As3 O38 100.1(5) . .
O36 As3 O34 98.7(5) . .
O38 As3 O34 100.1(5) . .
O11 As4 O35 98.4(5) . .
O11 As4 O36 99.4(5) . .
O35 As4 O36 97.7(5) . .
O28 As5 O7 102.6(5) . .
O28 As5 O16 98.9(5) . .
O7 As5 O16 97.3(5) . .
O7 As6 O12 101.0(5) . .
O7 As6 O9 98.5(5) . .
O12 As6 O9 99.3(5) . .
O24 As7 O42 99.5(5) . .
O24 As7 O33 99.6(5) . .
O42 As7 O33 97.3(5) . .
O27 As8 O24 101.7(5) . .
O27 As8 O17 97.7(6) . .
O24 As8 O17 99.4(5) . .
O4 V1 O13 111.2(5) . .
O4 V1 O37 111.5(5) . .
O13 V1 O37 82.8(4) . .
O4 V1 O29 109.2(5) . .
O13 V1 O29 139.6(4) . .
O37 V1 O29 80.5(5) . .
O4 V1 O5 107.9(5) . .
O13 V1 O5 79.3(4) . .
O37 V1 O5 140.3(4) . .
O29 V1 O5 90.8(4) . .
O4 V1 V12 115.2(5) . .
O13 V1 V12 42.9(3) . .
O37 V1 V12 40.2(3) . .
O29 V1 V12 114.8(3) . .
O5 V1 V12 116.3(3) . .
O4 V1 V8 113.6(4) . .
O13 V1 V8 39.0(3) . .
O37 V1 V8 115.5(3) . .
O29 V1 V8 122.3(3) . .
O5 V1 V8 40.4(3) . .
V12 V1 V8 79.24(11) . .
O4 V1 V2 113.2(4) . .
O13 V1 V2 116.8(3) . .
O37 V1 V2 40.0(3) . .
O29 V1 V2 40.9(3) . .
O5 V1 V2 124.0(3) . .
V12 V1 V2 77.88(11) . .
V8 V1 V2 133.08(12) . .
O32 V2 O15 110.2(5) . .
O32 V2 O37 110.1(5) . .
O15 V2 O37 139.7(4) . .
O32 V2 O29 107.2(5) . .
O15 V2 O29 89.5(4) . .
O37 V2 O29 78.1(4) . .
O32 V2 O12 105.3(5) . .
O15 V2 O12 80.8(4) . .
O37 V2 O12 89.3(4) . .
O29 V2 O12 147.5(4) . .
O32 V2 V3 111.9(4) . .
O15 V2 V3 39.2(3) . .
O37 V2 V3 121.7(3) . .
O29 V2 V3 123.3(3) . .
O12 V2 V3 41.7(3) . .
O32 V2 V1 110.6(4) . .
O15 V2 V1 122.1(3) . .
O37 V2 V1 38.6(3) . .
O29 V2 V1 39.8(3) . .
O12 V2 V1 124.0(3) . .
V3 V2 V1 137.50(12) . .
O20 V3 O16 110.8(6) . .
O20 V3 O18 112.1(6) . .
O16 V3 O18 78.4(4) . .
O20 V3 O15 111.8(5) . .
O16 V3 O15 137.2(5) . .
O18 V3 O15 82.0(4) . .
O20 V3 O12 108.0(6) . .
O16 V3 O12 91.5(4) . .
O18 V3 O12 139.7(4) . .
O15 V3 O12 79.5(4) . .
O20 V3 V11 113.7(5) . .
O16 V3 V11 114.4(3) . .
O18 V3 V11 41.2(3) . .
O15 V3 V11 41.6(3) . .
O12 V3 V11 116.4(3) . .
O20 V3 V4 114.0(5) . .
O16 V3 V4 40.0(3) . .
O18 V3 V4 38.8(3) . .
O15 V3 V4 114.9(3) . .
O12 V3 V4 124.1(3) . .
V11 V3 V4 78.15(11) . .
O20 V3 V2 114.6(5) . .
O16 V3 V2 122.1(3) . .
O18 V3 V2 113.6(3) . .
O15 V3 V2 37.9(3) . .
O12 V3 V2 41.6(3) . .
V11 V3 V2 77.41(11) . .
V4 V3 V2 131.04(13) . .
O25 V4 O10 109.0(5) . .
O25 V4 O18 110.4(5) . .
O10 V4 O18 140.6(4) . .
O25 V4 O16 105.5(6) . .
O10 V4 O16 90.4(4) . .
O18 V4 O16 77.4(4) . .
O25 V4 O34 108.4(5) . .
O10 V4 O34 79.1(4) . .
O18 V4 O34 90.4(4) . .
O16 V4 O34 146.1(4) . .
O25 V4 V3 109.1(5) . .
O10 V4 V3 122.9(3) . .
O18 V4 V3 38.8(3) . .
O16 V4 V3 39.0(3) . .
O34 V4 V3 124.9(3) . .
O25 V4 V5 112.1(5) . .
O10 V4 V5 39.0(3) . .
O18 V4 V5 122.5(3) . .
O16 V4 V5 123.9(3) . .
O34 V4 V5 40.1(3) . .
V3 V4 V5 138.74(13) . .
O26 V5 O1 108.6(6) . .
O26 V5 O10 108.3(5) . .
O1 V5 O10 84.3(4) . .
O26 V5 O34 112.2(6) . .
O1 V5 O34 138.9(4) . .
O10 V5 O34 78.9(4) . .
O26 V5 O11 112.5(6) . .
O1 V5 O11 78.9(5) . .
O10 V5 O11 139.0(4) . .
O34 V5 O11 89.7(4) . .
O26 V5 V14 109.5(5) . .
O1 V5 V14 41.3(3) . .
O10 V5 V14 43.7(3) . .
O34 V5 V14 116.8(3) . .
O11 V5 V14 115.0(4) . .
O26 V5 V4 114.2(5) . .
O1 V5 V4 115.6(4) . .
O10 V5 V4 38.1(3) . .
O34 V5 V4 40.9(3) . .
O11 V5 V4 121.7(3) . .
V14 V5 V4 79.40(12) . .
O26 V5 V6 114.1(5) . .
O1 V5 V6 38.8(3) . .
O10 V5 V6 116.4(3) . .
O34 V5 V6 121.5(3) . .
O11 V5 V6 40.3(3) . .
V14 V5 V6 77.88(11) . .
V4 V5 V6 131.08(13) . .
O31 V6 O19 110.3(6) . .
O31 V6 O1 109.2(5) . .
O19 V6 O1 140.5(5) . .
O31 V6 O11 106.6(6) . .
O19 V6 O11 89.4(5) . .
O1 V6 O11 78.2(4) . .
O31 V6 O33 107.3(6) . .
O19 V6 O33 79.7(5) . .
O1 V6 O33 90.0(5) . .
O11 V6 O33 146.1(4) . .
O31 V6 V7 110.9(5) . .
O19 V6 V7 40.0(4) . .
O1 V6 V7 122.9(3) . .
O11 V6 V7 124.7(3) . .
O33 V6 V7 40.0(3) . .
O31 V6 V5 110.5(5) . .
O19 V6 V5 122.3(4) . .
O1 V6 V5 37.8(3) . .
O11 V6 V5 40.5(3) . .
O33 V6 V5 123.0(3) . .
V7 V6 V5 138.52(13) . .
O22 V7 O17 111.0(6) . .
O22 V7 O33 109.3(5) . .
O17 V7 O33 90.8(5) . .
O22 V7 O14 112.0(5) . .
O17 V7 O14 79.1(4) . .
O33 V7 O14 138.5(4) . .
O22 V7 O19 110.6(6) . .
O17 V7 O19 138.3(5) . .
O33 V7 O19 79.0(5) . .
O14 V7 O19 82.3(4) . .
O22 V7 V9 113.5(5) . .
O17 V7 V9 115.5(3) . .
O33 V7 V9 114.7(4) . .
O14 V7 V9 41.9(3) . .
O19 V7 V9 40.9(3) . .
O22 V7 V8 115.6(5) . .
O17 V7 V8 40.4(3) . .
O33 V7 V8 122.2(4) . .
O14 V7 V8 38.9(3) . .
O19 V7 V8 114.6(3) . .
V9 V7 V8 78.50(11) . .
O22 V7 V6 112.4(5) . .
O17 V7 V6 123.2(3) . .
O33 V7 V6 40.9(3) . .
O14 V7 V6 115.0(3) . .
O19 V7 V6 38.5(3) . .
V9 V7 V6 77.49(12) . .
V8 V7 V6 131.64(13) . .
O21 V8 O14 110.7(6) . .
O21 V8 O13 108.6(5) . .
O14 V8 O13 140.7(4) . .
O21 V8 O17 107.0(5) . .
O14 V8 O17 79.7(4) . .
O13 V8 O17 90.4(4) . .
O21 V8 O5 106.5(5) . .
O14 V8 O5 89.5(4) . .
O13 V8 O5 78.1(4) . .
O17 V8 O5 146.6(4) . .
O21 V8 V7 112.1(5) . .
O14 V8 V7 39.9(3) . .
O13 V8 V7 122.6(3) . .
O17 V8 V7 40.0(3) . .
O5 V8 V7 124.2(3) . .
O21 V8 V1 110.7(5) . .
O14 V8 V1 121.8(3) . .
O13 V8 V1 38.0(3) . .
O17 V8 V1 123.3(4) . .
O5 V8 V1 40.2(3) . .
V7 V8 V1 137.26(13) . .
O8 V9 O19 109.8(5) . .
O8 V9 O14 109.3(5) . .
O19 V9 O14 86.3(5) . .
O8 V9 O6 107.8(5) . .
O19 V9 O6 141.9(5) . .
O14 V9 O6 87.3(4) . .
O8 V9 O35 108.6(6) . .
O19 V9 O35 88.1(5) . .
O14 V9 O35 141.3(4) . .
O6 V9 O35 74.2(4) . .
O8 V9 V7 111.7(5) . .
O19 V9 V7 43.6(4) . .
O14 V9 V7 43.3(3) . .
O6 V9 V7 124.2(3) . .
O35 V9 V7 124.9(3) . .
O40 V10 O35 109.9(5) . .
O40 V10 O6 109.2(5) . .
O35 V10 O6 76.9(4) . .
O40 V10 O39 107.8(5) . .
O35 V10 O39 142.2(4) . .
O6 V10 O39 91.5(4) . .
O40 V10 O38 108.5(5) . .
O35 V10 O38 91.1(4) . .
O6 V10 O38 142.3(5) . .
O39 V10 O38 76.4(4) . .
O30 V11 O18 109.9(5) . .
O30 V11 O15 110.4(6) . .
O18 V11 O15 83.8(4) . .
O30 V11 O38 107.4(6) . .
O18 V11 O38 86.2(5) . .
O15 V11 O38 142.1(4) . .
O30 V11 O39 108.3(5) . .
O18 V11 O39 141.4(4) . .
O15 V11 O39 88.5(5) . .
O38 V11 O39 77.0(5) . .
O30 V11 V3 111.3(5) . .
O18 V11 V3 41.9(3) . .
O15 V11 V3 42.6(3) . .
O38 V11 V3 122.9(3) . .
O39 V11 V3 125.0(3) . .
O23 V12 O37 108.1(6) . .
O23 V12 O27 107.9(6) . .
O37 V12 O27 143.9(5) . .
O23 V12 O13 110.3(5) . .
O37 V12 O13 83.7(4) . .
O27 V12 O13 86.0(5) . .
O23 V12 O9 106.0(6) . .
O37 V12 O9 89.9(5) . .
O27 V12 O9 78.1(5) . .
O13 V12 O9 143.3(5) . .
O23 V12 V1 112.3(5) . .
O37 V12 V1 42.1(3) . .
O27 V12 V1 122.1(4) . .
O13 V12 V1 41.9(3) . .
O9 V12 V1 125.3(4) . .
O23 V12 V13 111.2(5) . .
O37 V12 V13 120.9(3) . .
O27 V12 V13 40.3(4) . .
O13 V12 V13 119.6(3) . .
O9 V12 V13 37.8(3) . .
V1 V12 V13 136.43(14) . .
O41 V13 O9 110.2(5) . .
O41 V13 O42 107.0(5) . .
O9 V13 O42 142.7(5) . .
O41 V13 O27 107.3(6) . .
O9 V13 O27 76.4(5) . .
O42 V13 O27 92.6(5) . .
O41 V13 O28 108.7(5) . .
O9 V13 O28 92.8(5) . .
O42 V13 O28 75.2(4) . .
O27 V13 O28 143.9(5) . .
O41 V13 V12 113.4(4) . .
O9 V13 V12 38.7(3) . .
O42 V13 V12 122.5(4) . .
O27 V13 V12 37.8(3) . .
O28 V13 V12 123.9(3) . .
O3 V14 O1 109.1(6) . .
O3 V14 O10 109.7(6) . .
O1 V14 O10 85.8(4) . .
O3 V14 O42 108.8(6) . .
O1 V14 O42 89.1(5) . .
O10 V14 O42 140.7(4) . .
O3 V14 O28 107.1(6) . .
O1 V14 O28 143.7(5) . .
O10 V14 O28 83.6(5) . .
O42 V14 O28 77.9(5) . .
O3 V14 V5 111.0(5) . .
O1 V14 V5 42.5(3) . .
O10 V14 V5 44.0(3) . .
O42 V14 V5 124.9(4) . .
O28 V14 V5 122.6(4) . .
N1 Cu1 N5 175.9(7) . .
N9 Cu2 N8 158.8(7) . .
N9 Cu2 O4 97.5(5) . .
N8 Cu2 O4 102.9(6) . .
N13 Cu3 N12 168.0(8) . .
N16 Cu4 N4 170.3(7) . .
V14 O1 V5 96.3(5) . .
V14 O1 V6 148.9(6) . .
V5 O1 V6 103.4(5) . .
As1 O2 As2 132.4(6) . .
V1 O4 Cu2 116.4(6) . .
As1 O5 V1 137.6(6) . .
As1 O5 V8 122.5(5) . .
V1 O5 V8 99.4(4) . .
As1 O6 V10 134.1(5) . .
As1 O6 V9 121.9(6) . .
V10 O6 V9 103.9(5) . .
As6 O7 As5 133.2(7) . .
As6 O9 V13 133.9(6) . .
As6 O9 V12 122.3(6) . .
V13 O9 V12 103.5(5) . .
V4 O10 V14 150.5(6) . .
V4 O10 V5 102.9(5) . .
V14 O10 V5 92.3(4) . .
As4 O11 V6 123.5(6) . .
As4 O11 V5 137.1(6) . .
V6 O11 V5 99.2(5) . .
As6 O12 V2 126.2(5) . .
As6 O12 V3 135.6(6) . .
V2 O12 V3 96.7(4) . .
V1 O13 V12 95.2(4) . .
V1 O13 V8 103.0(4) . .
V12 O13 V8 148.0(5) . .
V9 O14 V8 150.3(6) . .
V9 O14 V7 94.8(4) . .
V8 O14 V7 101.2(5) . .
V2 O15 V11 149.6(6) . .
V2 O15 V3 102.9(5) . .
V11 O15 V3 95.8(5) . .
As5 O16 V3 138.6(6) . .
As5 O16 V4 120.3(6) . .
V3 O16 V4 101.0(5) . .
As8 O17 V7 136.3(6) . .
As8 O17 V8 123.6(6) . .
V7 O17 V8 99.6(4) . .
V11 O18 V4 150.6(6) . .
V11 O18 V3 96.9(4) . .
V4 O18 V3 102.4(5) . .
V9 O19 V6 151.4(7) . .
V9 O19 V7 95.6(5) . .
V6 O19 V7 101.5(5) . .
As7 O24 As8 133.1(7) . .
As8 O27 V12 128.6(7) . .
As8 O27 V13 129.1(7) . .
V12 O27 V13 101.9(6) . .
As5 O28 V14 128.9(8) . .
As5 O28 V13 129.7(6) . .
V14 O28 V13 101.4(6) . .
As2 O29 V1 138.3(6) . .
As2 O29 V2 122.3(5) . .
V1 O29 V2 99.3(5) . .
As7 O33 V7 137.8(7) . .
As7 O33 V6 123.0(6) . .
V7 O33 V6 99.1(5) . .
As3 O34 V5 140.0(6) . .
As3 O34 V4 120.7(5) . .
V5 O34 V4 98.9(5) . .
As4 O35 V10 134.7(6) . .
As4 O35 V9 119.9(5) . .
V10 O35 V9 105.0(5) . .
As3 O36 As4 131.8(6) . .
V12 O37 V1 97.7(5) . .
V12 O37 V2 148.6(6) . .
V1 O37 V2 101.4(5) . .
As3 O38 V11 124.3(6) . .
As3 O38 V10 132.5(6) . .
V11 O38 V10 103.0(5) . .
As2 O39 V10 134.6(6) . .
As2 O39 V11 121.7(6) . .
V10 O39 V11 103.6(5) . .
As7 O42 V14 121.9(6) . .
As7 O42 V13 132.3(6) . .
V14 O42 V13 105.5(5) . .
C1 N1 C3 108.0 . .
C1 N1 Cu1 123.4(13) . .
C3 N1 Cu1 128.0(13) . .
N1 C1 C2 108.0 . .
N1 C1 H1A 126.0 . .
C2 C1 H1A 126.0 . .
C1 C2 N2 108.0 . .
C1 C2 H2A 126.0 . .
N2 C2 H2A 126.0 . .
C3 N2 C2 108.0 . .
C3 N2 C4 117(3) . 3_474
C2 N2 C4 133(3) . 3_474
N2 C3 N1 108.0 . .
N2 C3 H3A 126.0 . .
N1 C3 H3A 126.0 . .
C8 N3 C10 108.0 . .
C8 N3 C7 126.5(15) . .
C10 N3 C7 125.0(15) . .
N3 C8 N4 108.0 . .
N3 C8 H8A 126.0 . .
N4 C8 H8A 126.0 . .
C8 N4 C9 108.0 . .
C8 N4 Cu4 127.2(10) . .
C9 N4 Cu4 124.4(9) . .
C10 C9 N4 108.0 . .
C10 C9 H9A 126.0 . .
N4 C9 H9A 126.0 . .
N3 C10 C9 108.0 . .
N3 C10 H10A 126.0 . .
C9 C10 H10A 126.0 . .
C13 N5 C11 108.0 . .
C13 N5 Cu1 130.2(11) . .
C11 N5 Cu1 121.6(11) . .
N5 C11 C12 108.0 . .
N5 C11 H11A 126.0 . .
C12 C11 H11A 126.0 . .
C11 C12 N6 108.0 . .
C11 C12 H12A 126.0 . .
N6 C12 H12A 126.0 . .
C14 N6 C12 127.3(17) . .
C14 N6 C13 124.6(17) . .
C12 N6 C13 108.0 . .
N5 C13 N6 108.0 . .
N5 C13 H13A 126.0 . .
N6 C13 H13A 126.0 . .
C20 N7 C18 106.9 . .
C20 N7 C17 128.1(17) . .
C18 N7 C17 124.8(17) . .
N8 C20 N7 112.0 . .
N8 C20 H20A 124.0 . .
N7 C20 H20A 124.0 . .
C20 N8 C19 108.5 . .
C20 N8 Cu2 132.1(12) . .
C19 N8 Cu2 119.1(12) . .
N8 C19 C18 104.9 . .
N8 C19 H19A 127.5 . .
C18 C19 H19A 127.5 . .
N7 C18 C19 106.6 . .
N7 C18 H18A 126.7 . .
C19 C18 H18A 126.7 . .
C23 N9 C22 98.1 . .
C23 N9 Cu2 133.5(9) . .
C22 N9 Cu2 128.2(9) . .
N10 C23 N9 114.3 . .
N10 C23 H23A 122.9 . .
N9 C23 H23A 122.9 . .
C21 N10 C23 108.6 . .
C21 N10 C24 123.6(13) . .
C23 N10 C24 127.2(13) . .
N10 C21 C22 104.2 . .
N10 C21 H21A 127.9 . .
C22 C21 H21A 127.9 . .
C21 C22 N9 114.4 . .
C21 C22 H22A 122.8 . .
N9 C22 H22A 122.8 . .
C28 N11 C30 108.0 . .
C28 N11 C27 102(2) . .
C30 N11 C27 150(2) . .
N11 C28 N12 108.0 . .
N11 C28 H28A 126.0 . .
N12 C28 H28A 126.0 . .
C28 N12 C29 108.0 . .
C28 N12 Cu3 138.0(18) . .
C29 N12 Cu3 113.7(18) . .
C30 C29 N12 108.0 . .
C30 C29 H29A 126.0 . .
N12 C29 H29A 126.0 . .
C29 C30 N11 108.0 . .
C29 C30 H30A 126.0 . .
N11 C30 H30A 126.0 . .
C31 N13 C33 108.0 . .
C31 N13 Cu3 124.3(12) . .
C33 N13 Cu3 127.4(13) . .
N14 C33 N13 108.0 . .
N14 C33 H33A 126.0 . .
N13 C33 H33A 126.0 . .
C33 N14 C32 108.0 . .
C33 N14 C34 122.7(18) . .
C32 N14 C34 129.3(18) . .
C31 C32 N14 108.0 . .
C31 C32 H32A 126.0 . .
N14 C32 H32A 126.0 . .
C32 C31 N13 108.0 . .
C32 C31 H31A 126.0 . .
N13 C31 H31A 126.0 . .
C38 N15 C40 108.0 . .
C38 N15 C37 122.1(14) . .
C40 N15 C37 129.8(14) . .
C39 C40 N15 108.0 . .
C39 C40 H40A 126.0 . .
N15 C40 H40A 126.0 . .
C40 C39 N16 108.0 . .
C40 C39 H39A 126.0 . .
N16 C39 H39A 126.0 . .
C39 N16 C38 108.0 . .
C39 N16 Cu4 124.3(9) . .
C38 N16 Cu4 127.7(9) . .
N15 C38 N16 108.0 . .
N15 C38 H38A 126.0 . .
N16 C38 H38A 126.0 . .
C6 C5 C4 108(3) . .
C6 C5 H5A 110.1 . .
C4 C5 H5A 110.1 . .
C6 C5 H5B 110.1 . .
C4 C5 H5B 110.1 . .
H5A C5 H5B 108.4 . .
C7 C6 C5 105(2) . .
C7 C6 H6A 110.8 . .
C5 C6 H6A 110.8 . .
C7 C6 H6B 110.8 . .
C5 C6 H6B 110.8 . .
H6A C6 H6B 108.9 . .
N3 C7 C6 116(2) . .
N3 C7 H7A 108.2 . .
C6 C7 H7A 108.2 . .
N3 C7 H7B 108.2 . .
C6 C7 H7B 108.2 . .
H7A C7 H7B 107.4 . .
N6 C14 C15 112(2) . .
N6 C14 H14A 109.2 . .
C15 C14 H14A 109.2 . .
N6 C14 H14B 109.2 . .
C15 C14 H14B 109.2 . .
H14A C14 H14B 107.9 . .
C16 C15 C14 124(3) . .
C16 C15 H15A 106.3 . .
C14 C15 H15A 106.3 . .
C16 C15 H15B 106.3 . .
C14 C15 H15B 106.3 . .
H15A C15 H15B 106.4 . .
C15 C16 C17 122(3) . .
C15 C16 H16A 106.9 . .
C17 C16 H16A 106.9 . .
C15 C16 H16B 106.9 . .
C17 C16 H16B 106.9 . .
H16A C16 H16B 106.7 . .
N7 C17 C16 113(2) . .
N7 C17 H17A 109.0 . .
C16 C17 H17A 109.0 . .
N7 C17 H17B 109.0 . .
C16 C17 H17B 109.0 . .
H17A C17 H17B 107.8 . .
N10 C24 C25 106.3(18) . .
N10 C24 H24A 110.5 . .
C25 C24 H24A 110.5 . .
N10 C24 H24B 110.5 . .
C25 C24 H24B 110.5 . .
H24A C24 H24B 108.7 . .
C26 C25 C24 121(2) . .
C26 C25 H25A 107.1 . .
C24 C25 H25A 107.1 . .
C26 C25 H25B 107.1 . .
C24 C25 H25B 107.1 . .
H25A C25 H25B 106.8 . .
C25 C26 C27 113(2) . .
C25 C26 H26A 108.9 . .
C27 C26 H26A 108.9 . .
C25 C26 H26B 108.9 . .
C27 C26 H26B 108.9 . .
H26A C26 H26B 107.8 . .
N11 C27 C26 114(2) . .
N11 C27 H27A 108.8 . .
C26 C27 H27A 108.8 . .
N11 C27 H27B 108.8 . .
C26 C27 H27B 108.8 . .
H27A C27 H27B 107.7 . .
N14 C34 C35 115(2) . .
N14 C34 H34A 108.5 . .
C35 C34 H34A 108.5 . .
N14 C34 H34B 108.5 . .
C35 C34 H34B 108.5 . .
H34A C34 H34B 107.5 . .
C34 C35 C36 116(2) . .
C34 C35 H35A 108.3 . .
C36 C35 H35A 108.3 . .
C34 C35 H35B 108.3 . .
C36 C35 H35B 108.3 . .
H35A C35 H35B 107.4 . .
C37 C36 C35 116(2) . .
C37 C36 H36A 108.2 . .
C35 C36 H36A 108.2 . .
C37 C36 H36B 108.2 . .
C35 C36 H36B 108.2 . .
H36A C36 H36B 107.4 . .
N15 C37 C36 112.7(19) . .
N15 C37 H37A 109.1 . .
C36 C37 H37A 109.1 . .
N15 C37 H37B 109.1 . .
C36 C37 H37B 109.1 . .
H37A C37 H37B 107.8 . .
N2 C4 C5 155(10) 3_526 .
N2 C4 H4B 97.6 3_526 .
C5 C4 H4B 97.6 . .
N2 C4 H4C 97.6 3_526 .
C5 C4 H4C 97.6 . .
H4B C4 H4C 103.6 . .

loop_
_geom_bond_atom_site_label_1
_geom_bond_atom_site_label_2
_geom_bond_distance
_geom_bond_site_symmetry_2
As1 O2 1.751(11) .
As1 O6 1.755(11) .
As1 O5 1.781(10) .
As2 O39 1.756(11) .
As2 O29 1.775(10) .
As2 O2 1.792(10) .
As3 O36 1.729(12) .
As3 O38 1.733(11) .
As3 O34 1.760(10) .
As4 O11 1.781(10) .
As4 O35 1.784(11) .
As4 O36 1.808(12) .
As5 O28 1.708(12) .
As5 O7 1.763(12) .
As5 O16 1.834(10) .
As6 O7 1.740(11) .
As6 O12 1.751(10) .
As6 O9 1.805(12) .
As7 O24 1.688(13) .
As7 O42 1.780(11) .
As7 O33 1.788(11) .
As8 O27 1.744(12) .
As8 O24 1.783(11) .
As8 O17 1.812(10) .
V1 O4 1.587(11) .
V1 O13 1.911(9) .
V1 O37 1.929(10) .
V1 O29 1.967(10) .
V1 O5 1.976(10) .
V1 V12 2.850(4) .
V1 V8 3.022(4) .
V1 V2 3.031(4) .
V2 O32 1.571(11) .
V2 O15 1.907(11) .
V2 O37 1.986(11) .
V2 O29 2.010(11) .
V2 O12 2.022(11) .
V2 V3 3.024(4) .
V3 O20 1.584(11) .
V3 O16 1.933(11) .
V3 O18 1.938(11) .
V3 O15 1.960(11) .
V3 O12 2.024(10) .
V3 V11 2.879(4) .
V3 V4 3.017(4) .
V4 O25 1.617(10) .
V4 O10 1.920(10) .
V4 O18 1.934(10) .
V4 O16 1.976(11) .
V4 O34 2.012(11) .
V4 V5 3.035(4) .
V5 O26 1.570(12) .
V5 O1 1.918(11) .
V5 O10 1.961(10) .
V5 O34 1.981(10) .
V5 O11 2.001(11) .
V5 V14 2.823(5) .
V5 V6 3.041(4) .
V6 O31 1.560(10) .
V6 O19 1.914(11) .
V6 O1 1.957(11) .
V6 O11 1.993(11) .
V6 O33 1.997(12) .
V6 V7 3.014(4) .
V7 O22 1.578(11) .
V7 O17 1.960(12) .
V7 O33 1.963(10) .
V7 O14 1.965(10) .
V7 O19 1.976(13) .
V7 V9 2.854(4) .
V7 V8 3.006(4) .
V8 O21 1.605(12) .
V8 O14 1.925(10) .
V8 O13 1.951(10) .
V8 O17 1.976(10) .
V8 O5 1.986(10) .
V9 O8 1.567(11) .
V9 O19 1.877(11) .
V9 O14 1.914(10) .
V9 O6 2.019(10) .
V9 O35 2.042(11) .
V10 O40 1.567(10) .
V10 O35 1.942(11) .
V10 O6 1.995(11) .
V10 O39 1.999(11) .
V10 O38 2.045(12) .
V11 O30 1.582(11) .
V11 O18 1.911(10) .
V11 O15 1.920(11) .
V11 O38 1.991(11) .
V11 O39 2.022(11) .
V12 O23 1.573(13) .
V12 O37 1.855(10) .
V12 O27 1.936(12) .
V12 O13 1.947(10) .
V12 O9 1.987(11) .
V12 V13 3.093(4) .
V13 O41 1.565(11) .
V13 O9 1.950(11) .
V13 O42 1.989(11) .
V13 O27 2.044(13) .
V13 O28 2.100(14) .
V14 O3 1.564(14) .
V14 O1 1.873(11) .
V14 O10 1.952(10) .
V14 O42 1.985(11) .
V14 O28 1.987(11) .
Cu1 N1 1.866(16) .
Cu1 N5 1.947(14) .
Cu2 N9 1.796(11) .
Cu2 N8 1.878(15) .
Cu2 O4 2.426(12) .
Cu3 N13 1.837(14) .
Cu3 N12 1.946(15) .
Cu4 N16 1.861(12) .
Cu4 N4 1.906(12) .
N1 C1 1.406(11) .
N1 C3 1.407(11) .
C1 C2 1.407(11) .
C1 H1A 0.9300 .
C2 N2 1.407(11) .
C2 H2A 0.9300 .
N2 C3 1.406(11) .
N2 C4 1.43(4) 3_474
C3 H3A 0.9300 .
N3 C8 1.356(8) .
N3 C10 1.356(8) .
N3 C7 1.45(2) .
C8 N4 1.356(8) .
C8 H8A 0.9300 .
N4 C9 1.356(8) .
C9 C10 1.356(8) .
C9 H9A 0.9300 .
C10 H10A 0.9300 .
N5 C13 1.364(9) .
N5 C11 1.364(9) .
C11 C12 1.364(9) .
C11 H11A 0.9300 .
C12 N6 1.364(9) .
C12 H12A 0.9300 .
N6 C14 1.32(2) .
N6 C13 1.364(9) .
C13 H13A 0.9300 .
N7 C20 1.341(9) .
N7 C18 1.390(10) .
N7 C17 1.42(2) .
C20 N8 1.294(9) .
C20 H20A 0.9300 .
N8 C19 1.405(10) .
C19 C18 1.423(10) .
C19 H19A 0.9300 .
C18 H18A 0.9300 .
N9 C23 1.368(8) .
N9 C22 1.409(8) .
C23 N10 1.368(8) .
C23 H23A 0.9300 .
N10 C21 1.319(7) .
N10 C24 1.374(19) .
C21 C22 1.387(8) .
C21 H21A 0.9300 .
C22 H22A 0.9300 .
N11 C28 1.324(10) .
N11 C30 1.325(10) .
N11 C27 1.38(3) .
C28 N12 1.324(10) .
C28 H28A 0.9300 .
N12 C29 1.325(10) .
C29 C30 1.324(10) .
C29 H29A 0.9300 .
C30 H30A 0.9300 .
N13 C31 1.386(9) .
N13 C33 1.386(10) .
C33 N14 1.385(10) .
C33 H33A 0.9300 .
N14 C32 1.386(10) .
N14 C34 1.40(2) .
C32 C31 1.386(10) .
C32 H32A 0.9300 .
C31 H31A 0.9300 .
N15 C38 1.364(8) .
N15 C40 1.364(8) .
N15 C37 1.45(2) .
C40 C39 1.364(8) .
C40 H40A 0.9300 .
C39 N16 1.364(8) .
C39 H39A 0.9300 .
N16 C38 1.364(8) .
C38 H38A 0.9300 .
C5 C6 1.472(18) .
C5 C4 1.537(19) .
C5 H5A 0.9700 .
C5 H5B 0.9700 .
C6 C7 1.471(18) .
C6 H6A 0.9700 .
C6 H6B 0.9700 .
C7 H7A 0.9700 .
C7 H7B 0.9700 .
C14 C15 1.45(3) .
C14 H14A 0.9700 .
C14 H14B 0.9700 .
C15 C16 1.44(3) .
C15 H15A 0.9700 .
C15 H15B 0.9700 .
C16 C17 1.46(3) .
C16 H16A 0.9700 .
C16 H16B 0.9700 .
C17 H17A 0.9700 .
C17 H17B 0.9700 .
C24 C25 1.54(2) .
C24 H24A 0.9700 .
C24 H24B 0.9700 .
C25 C26 1.47(2) .
C25 H25A 0.9700 .
C25 H25B 0.9700 .
C26 C27 1.527(17) .
C26 H26A 0.9700 .
C26 H26B 0.9700 .
C27 H27A 0.9700 .
C27 H27B 0.9700 .
C34 C35 1.460(13) .
C34 H34A 0.9700 .
C34 H34B 0.9700 .
C35 C36 1.516(16) .
C35 H35A 0.9700 .
C35 H35B 0.9700 .
C36 C37 1.45(3) .
C36 H36A 0.9700 .
C36 H36B 0.9700 .
C37 H37A 0.9700 .
C37 H37B 0.9700 .
C4 N2 1.4(5) 3_526
C4 H4B 0.9700 .
C4 H4C 0.9700 .
